data_2203905
loop_
_publ_author_name
'Shi, Hai-Jian'
'Li, Yi-Zhi'
'Hu, Hong-Wen'

_publ_section_title
;
 5-(4-<i>n</i>-Butyloxyphenyl)-2-(2-mercaptoethyl)-1,2,4-triazole-3-thione
;
_journal_issue 7
_journal_name_full 'Acta Crystallographica Section E'
_journal_page_first o1246
_journal_page_last o1247
_journal_paper_doi 10.1107/S1600536804014722
_journal_volume 60
_journal_year 2004
_chemical_formula_iupac 'C15 H18 N4 O S'
_chemical_formula_moiety 'C15 H18 N4 O S'
_chemical_formula_sum 'C15 H18 N4 O S'
_chemical_formula_weight 302.39
_chemical_melting_point 387.7(5)
_chemical_name_systematic
;
5-(4-n-Butyloxyphenyl)-2-(2-mercaptoethyl)-1,2,4-triazole-3-thione
;
_space_group_IT_number 14
_symmetry_cell_setting monoclinic
_symmetry_space_group_name_Hall '-P 2yn'
_symmetry_space_group_name_H-M 'P 1 21/n 1'
_atom_sites_solution_hydrogens geom
_atom_sites_solution_primary direct
_atom_sites_solution_secondary difmap
_cell_angle_alpha 90.00
_cell_angle_beta 98.133(5)
_cell_angle_gamma 90.00
_cell_formula_units_Z 4
_cell_length_a 5.3608(11)
_cell_length_b 25.620(5)
_cell_length_c 11.554(2)
_cell_measurement_reflns_used 864
_cell_measurement_temperature 293(2)
_cell_measurement_theta_max 18.14
_cell_measurement_theta_min 2.38
_cell_volume 1570.9(5)
_computing_cell_refinement SMART
_computing_data_collection 'SMART (Bruker, 2000)'
_computing_data_reduction 'SAINT (Bruker, 2000)'
_computing_molecular_graphics SHELXTL
_computing_publication_material 'SHELXTL and MERCURY (Version 1.2.1; Bruno et al., 2002)'
_computing_structure_refinement SHELXTL
_computing_structure_solution 'SHELXTL (Bruker, 2000)'
_diffrn_ambient_temperature 293(2)
_diffrn_measured_fraction_theta_full 0.995
_diffrn_measured_fraction_theta_max 0.995
_diffrn_measurement_device_type 'Bruker SMART APEX CCD area-detector'
_diffrn_measurement_method '\f and \w'
_diffrn_radiation_monochromator graphite
_diffrn_radiation_source 'sealed tube'
_diffrn_radiation_type MoK\a
_diffrn_radiation_wavelength 0.71073
_diffrn_reflns_av_R_equivalents 0.0267
_diffrn_reflns_av_sigmaI/netI 0.0266
_diffrn_reflns_limit_h_max 3
_diffrn_reflns_limit_h_min -6
_diffrn_reflns_limit_k_max 31
_diffrn_reflns_limit_k_min -31
_diffrn_reflns_limit_l_max 13
_diffrn_reflns_limit_l_min -14
_diffrn_reflns_number 8435
_diffrn_reflns_theta_full 25.99
_diffrn_reflns_theta_max 25.99
_diffrn_reflns_theta_min 1.95
_diffrn_standards_decay_% 0
_diffrn_standards_number 0
_exptl_absorpt_coefficient_mu 0.210
_exptl_absorpt_correction_T_max 0.96
_exptl_absorpt_correction_T_min 0.95
_exptl_absorpt_correction_type multi-scan
_exptl_absorpt_process_details '(SADABS; Bruker, 2000)'
_exptl_crystal_colour white
_exptl_crystal_density_diffrn 1.279
_exptl_crystal_density_method 'not measured'
_exptl_crystal_description prism
_exptl_crystal_F_000 640
_exptl_crystal_size_max 0.3
_exptl_crystal_size_mid 0.2
_exptl_crystal_size_min 0.2
_refine_diff_density_max 0.144
_refine_diff_density_min -0.154
_refine_ls_extinction_method none
_refine_ls_goodness_of_fit_ref 0.931
_refine_ls_hydrogen_treatment constr
_refine_ls_matrix_type full
_refine_ls_number_parameters 191
_refine_ls_number_reflns 3088
_refine_ls_number_restraints 0
_refine_ls_restrained_S_all 0.931
_refine_ls_R_factor_all 0.0689
_refine_ls_R_factor_gt 0.0549
_refine_ls_shift/su_max 0.000
_refine_ls_shift/su_mean 0.000
_refine_ls_structure_factor_coef Fsqd
_refine_ls_weighting_details 'calc w = 1/[\s^2^(Fo^2^)+(0.07P)^2^+1.12P] where P = (Fo^2^+2Fc^2^)/3'
_refine_ls_weighting_scheme calc
_refine_ls_wR_factor_gt 0.1366
_refine_ls_wR_factor_ref 0.1443
_reflns_number_gt 2568
_reflns_number_total 3088
_reflns_threshold_expression I>2\s(I)
_cod_data_source_file hg6056.cif
_cod_data_source_block 2
_cod_depositor_comments
;
The following automatic conversions were performed:
'_symmetry_cell_setting' value 'Monoclinic' changed to 'monoclinic'
according to '/home/saulius/struct/CIF-dictionaries/cif_core.dic'
dictionary named 'cif_core.dic' version 2.4.1 from 2010-06-29.

Automatic conversion script
Id: cif_fix_enum 1527 2010-12-29 10:47:43Z saulius 

The following automatic conversions were performed:

'_chemical_melting_point' value '387.2-388.2 K' was changed to
'387.7(5)' - the average value was taken and precision was estimated.

Automatic conversion script
Id: cif_fix_values 1646 2011-03-28 12:23:43Z adriana 

The following automatic conversions were performed:

'_chemical_melting_point' value '387.2-388.2 K' was changed to
'387.7(5)' - the average value was taken and precision was
estimated.

'_symmetry_cell_setting' value 'Monoclinic' changed to
'monoclinic' according to
/home/saulius/struct/CIF-dictionaries/cif_core.dic dictionary named
'cif_core.dic' version 2.4.1 from 2010-06-29.

Automatic conversion script
Id: cif_fix_values 1715 2011-07-08 13:25:40Z adriana 
;
_cod_original_sg_symbol_H-M 'P 21/n'
_cod_database_code 2203905
_cod_database_fobs_code 2203905

loop_
_symmetry_equiv_pos_as_xyz
'x, y, z'
'-x+1/2, y+1/2, -z+1/2'
'-x, -y, -z'
'x-1/2, -y-1/2, z-1/2'

loop_
_atom_site_label
_atom_site_fract_x
_atom_site_fract_y
_atom_site_fract_z
_atom_site_U_iso_or_equiv
_atom_site_adp_type
_atom_site_calc_flag
_atom_site_refinement_flags
_atom_site_occupancy
_atom_site_type_symbol
S1 0.19279(15) 0.13821(3) 0.80723(6) 0.0619(2) Uani d . 1 S
O1 1.4205(3) 0.36500(7) 0.69620(15) 0.0516(4) Uani d . 1 O
N1 0.5547(4) 0.20193(7) 0.75570(16) 0.0422(4) Uani d . 1 N
H1 0.6005 0.2131 0.8256 0.051 Uiso calc R 1 H
N2 0.5481(4) 0.19267(8) 0.56466(17) 0.0473(5) Uani d . 1 N
N3 0.3662(4) 0.16217(8) 0.60726(18) 0.0500(5) Uani d . 1 N
N4 0.6853(5) 0.05841(11) 0.4487(3) 0.0753(7) Uani d . 1 N
C1 1.7881(6) 0.51832(13) 0.6964(3) 0.0727(9) Uani d . 1 C
H1A 1.9187 0.5075 0.7572 0.109 Uiso calc R 1 H
H1B 1.7094 0.5494 0.7204 0.109 Uiso calc R 1 H
H1C 1.8598 0.5253 0.6264 0.109 Uiso calc R 1 H
C2 1.5932(6) 0.47536(11) 0.6729(3) 0.0623(7) Uani d . 1 C
H2A 1.5242 0.4678 0.7443 0.075 Uiso calc R 1 H
H2B 1.4564 0.4873 0.6150 0.075 Uiso calc R 1 H
C3 1.7007(5) 0.42745(11) 0.6309(3) 0.0585(7) Uani d . 1 C
H3A 1.8283 0.4145 0.6921 0.070 Uiso calc R 1 H
H3B 1.7847 0.4363 0.5645 0.070 Uiso calc R 1 H
C4 1.5179(5) 0.38414(11) 0.5952(2) 0.0560(6) Uani d . 1 C
H4A 1.3809 0.3969 0.5383 0.067 Uiso calc R 1 H
H4B 1.6019 0.3562 0.5594 0.067 Uiso calc R 1 H
C5 1.2382(5) 0.32759(10) 0.6811(2) 0.0490(6) Uani d . 1 C
C6 1.1418(5) 0.31315(10) 0.7809(2) 0.0473(6) Uani d . 1 C
H6 1.1919 0.3248 0.8568 0.057 Uiso d R 1 H
C7 0.9533(5) 0.27618(9) 0.7740(2) 0.0470(6) Uani d . 1 C
H7 0.8892 0.2662 0.8414 0.056 Uiso calc R 1 H
C8 0.8575(5) 0.25348(9) 0.66642(19) 0.0449(5) Uani d . 1 C
C9 0.9578(5) 0.26863(10) 0.5685(2) 0.0475(6) Uani d . 1 C
H9 0.8975 0.2536 0.4967 0.057 Uiso calc R 1 H
C10 1.1460(5) 0.30571(10) 0.5743(2) 0.0486(6) Uani d . 1 C
H10 1.2101 0.3159 0.5071 0.058 Uiso calc R 1 H
C11 0.6568(5) 0.21581(9) 0.6594(2) 0.0450(5) Uani d . 1 C
C12 0.3706(5) 0.16780(10) 0.7227(2) 0.0488(6) Uani d . 1 C
C13 0.1946(5) 0.13061(11) 0.5280(2) 0.0565(7) Uani d . 1 C
H13A 0.1899 0.1440 0.4492 0.068 Uiso calc R 1 H
H13B 0.0264 0.1337 0.5491 0.068 Uiso calc R 1 H
C14 0.2677(5) 0.07408(11) 0.5295(3) 0.0618(7) Uani d . 1 C
H14A 0.2830 0.0611 0.6091 0.074 Uiso calc R 1 H
H14B 0.1359 0.0543 0.4827 0.074 Uiso calc R 1 H
C15 0.5026(6) 0.06590(12) 0.4849(3) 0.0638(7) Uani d . 1 C

loop_
_atom_site_aniso_label
_atom_site_aniso_U_11
_atom_site_aniso_U_22
_atom_site_aniso_U_33
_atom_site_aniso_U_12
_atom_site_aniso_U_13
_atom_site_aniso_U_23
S1 0.0697(5) 0.0677(5) 0.0524(4) -0.0089(4) 0.0234(3) 0.0055(3)
O1 0.0566(10) 0.0551(10) 0.0444(9) -0.0028(8) 0.0117(8) -0.0017(8)
N1 0.0489(11) 0.0483(11) 0.0305(9) -0.0007(9) 0.0096(8) -0.0026(8)
N2 0.0502(11) 0.0521(12) 0.0402(11) -0.0003(9) 0.0088(9) -0.0027(9)
N3 0.0529(12) 0.0557(13) 0.0422(11) -0.0008(10) 0.0096(9) -0.0038(9)
N4 0.0612(16) 0.0767(18) 0.0871(19) -0.0019(14) 0.0068(14) -0.0121(14)
C1 0.074(2) 0.0657(18) 0.075(2) -0.0007(16) -0.0006(16) 0.0009(15)
C2 0.0665(18) 0.0586(17) 0.0615(17) 0.0016(14) 0.0079(14) 0.0006(13)
C3 0.0617(17) 0.0564(16) 0.0577(16) 0.0001(13) 0.0096(13) 0.0009(12)
C4 0.0609(16) 0.0573(15) 0.0510(15) -0.0044(13) 0.0126(12) -0.0026(12)
C5 0.0537(14) 0.0538(14) 0.0408(13) 0.0005(12) 0.0115(11) -0.0023(10)
C6 0.0541(14) 0.0526(14) 0.0360(12) 0.0012(11) 0.0089(10) -0.0011(10)
C7 0.0552(14) 0.0490(13) 0.0373(12) 0.0013(11) 0.0086(10) 0.0006(10)
C8 0.0518(14) 0.0481(13) 0.0355(12) 0.0039(11) 0.0083(10) -0.0001(10)
C9 0.0542(14) 0.0522(14) 0.0370(12) 0.0007(11) 0.0093(10) -0.0021(10)
C10 0.0557(14) 0.0549(14) 0.0368(12) -0.0009(12) 0.0122(10) -0.0001(10)
C11 0.0515(14) 0.0482(13) 0.0359(12) 0.0026(11) 0.0089(10) -0.0036(10)
C12 0.0525(14) 0.0531(14) 0.0424(13) -0.0013(12) 0.0116(11) -0.0027(10)
C13 0.0545(15) 0.0608(16) 0.0539(15) -0.0039(13) 0.0067(12) -0.0053(12)
C14 0.0539(15) 0.0639(17) 0.0669(18) -0.0014(13) 0.0059(13) -0.0114(14)
C15 0.0556(17) 0.0646(18) 0.0708(19) -0.0020(14) 0.0075(14) -0.0094(14)

loop_
_atom_type_symbol
_atom_type_description
_atom_type_scat_dispersion_real
_atom_type_scat_dispersion_imag
_atom_type_scat_source
C C 0.0033 0.0016 'International Tables Vol C Tables 4.2.6.8 and 6.1.1.4'
H H 0.0000 0.0000 'International Tables Vol C Tables 4.2.6.8 and 6.1.1.4'
N N 0.0061 0.0033 'International Tables Vol C Tables 4.2.6.8 and 6.1.1.4'
O O 0.0106 0.0060 'International Tables Vol C Tables 4.2.6.8 and 6.1.1.4'
S S 0.1246 0.1234 'International Tables Vol C Tables 4.2.6.8 and 6.1.1.4'

loop_
_geom_angle_atom_site_label_1
_geom_angle_atom_site_label_2
_geom_angle_atom_site_label_3
_geom_angle
C5 O1 C4 118.33(19)
C12 N1 C11 107.83(19)
C12 N1 H1 126.1
C11 N1 H1 126.1
C11 N2 N3 102.13(19)
C12 N3 N2 112.2(2)
C12 N3 C13 127.6(2)
N2 N3 C13 120.2(2)
C2 C1 H1A 109.5
C2 C1 H1B 109.5
H1A C1 H1B 109.5
C2 C1 H1C 109.5
H1A C1 H1C 109.5
H1B C1 H1C 109.5
C3 C2 C1 111.9(3)
C3 C2 H2A 109.2
C1 C2 H2A 109.2
C3 C2 H2B 109.2
C1 C2 H2B 109.2
H2A C2 H2B 107.9
C2 C3 C4 116.0(3)
C2 C3 H3A 108.3
C4 C3 H3A 108.3
C2 C3 H3B 108.3
C4 C3 H3B 108.3
H3A C3 H3B 107.4
O1 C4 C3 109.2(2)
O1 C4 H4A 109.8
C3 C4 H4A 109.8
O1 C4 H4B 109.8
C3 C4 H4B 109.8
H4A C4 H4B 108.3
O1 C5 C6 115.4(2)
O1 C5 C10 124.0(2)
C6 C5 C10 120.6(2)
C5 C6 C7 119.6(2)
C5 C6 H6 127.6
C7 C6 H6 112.7
C6 C7 C8 120.6(2)
C6 C7 H7 119.7
C8 C7 H7 119.7
C9 C8 C7 118.4(2)
C9 C8 C11 121.2(2)
C7 C8 C11 120.4(2)
C8 C9 C10 121.5(2)
C8 C9 H9 119.3
C10 C9 H9 119.3
C9 C10 C5 119.3(2)
C9 C10 H10 120.3
C5 C10 H10 120.3
N2 C11 N1 112.6(2)
N2 C11 C8 126.4(2)
N1 C11 C8 121.0(2)
N1 C12 N3 105.3(2)
N1 C12 S1 126.95(19)
N3 C12 S1 127.8(2)
N3 C13 C14 112.9(2)
N3 C13 H13A 109.0
C14 C13 H13A 109.0
N3 C13 H13B 109.0
C14 C13 H13B 109.0
H13A C13 H13B 107.8
C15 C14 C13 112.1(3)
C15 C14 H14A 109.2
C13 C14 H14A 109.2
C15 C14 H14B 109.2
C13 C14 H14B 109.2
H14A C14 H14B 107.9
N4 C15 C14 178.4(3)

loop_
_geom_bond_atom_site_label_1
_geom_bond_atom_site_label_2
_geom_bond_distance
S1 C12 1.643(3)
O1 C5 1.362(3)
O1 C4 1.431(3)
N1 C12 1.333(3)
N1 C11 1.355(3)
N1 H1 0.8600
N2 C11 1.307(3)
N2 N3 1.393(3)
N3 C12 1.339(3)
N3 C13 1.449(3)
N4 C15 1.134(4)
C1 C2 1.515(4)
C1 H1A 0.9600
C1 H1B 0.9600
C1 H1C 0.9600
C2 C3 1.467(4)
C2 H2A 0.9700
C2 H2B 0.9700
C3 C4 1.500(4)
C3 H3A 0.9700
C3 H3B 0.9700
C4 H4A 0.9700
C4 H4B 0.9700
C5 C6 1.379(3)
C5 C10 1.382(3)
C6 C7 1.379(4)
C6 H6 0.9300
C7 C8 1.403(3)
C7 H7 0.9300
C8 C9 1.376(3)
C8 C11 1.439(4)
C9 C10 1.381(4)
C9 H9 0.9300
C10 H10 0.9300
C13 C14 1.500(4)
C13 H13A 0.9700
C13 H13B 0.9700
C14 C15 1.442(4)
C14 H14A 0.9700
C14 H14B 0.9700

loop_
_cod_related_entry_id
_cod_related_entry_database
_cod_related_entry_code
1 ChemSpider 21130684
